data_2219578
loop_
_publ_author_name
'Minor, Thomas'
'Chruszcz, Maksymilian'

_publ_section_title
;(<i>S</i>)-({-})-6-(4-Bromophenyl)-2,3,5,6-tetrahydrothiazolo[2,3-<i>b</i>]imidazolium
 hydrogen oxalate
;
_journal_coeditor_code FL2215
_journal_issue 10
_journal_name_full 'Acta Crystallographica Section E'
_journal_page_first o1954
_journal_paper_doi 10.1107/S1600536808029085
_journal_volume 64
_journal_year 2008
_chemical_formula_iupac 'C11 H12 Br N2 S + , C2 H O4 -'
_chemical_formula_moiety 'C11 H12 Br N2 S + , C2 H O4 -'
_chemical_formula_sum 'C13 H13 Br N2 O4 S'
_chemical_formula_weight 373.22
_chemical_melting_point 465
_chemical_name_common '6-Bromolevamisole hydrogen oxalate'
_chemical_name_systematic
;
(<i>S</i>)-(-)-6-(4-Bromophenyl)-2,3,5,6-tetrahydrothiazolo[2,3-
<i>b</i>]imidazolium hydrogen oxalate
;
_space_group_IT_number 19
_symmetry_cell_setting orthorhombic
_symmetry_space_group_name_Hall 'P 2ac 2ab'
_symmetry_space_group_name_H-M 'P 21 21 21'
_atom_sites_solution_hydrogens geom
_atom_sites_solution_primary direct
_atom_sites_solution_secondary difmap
_audit_block_code sm
_audit_conform_dict_name cif_core.dic
_audit_conform_dict_version 2.3
_audit_creation_method 'HKL2000-CIF automatic completion and interactive editing'
_cell_angle_alpha 90
_cell_angle_beta 90
_cell_angle_gamma 90
_cell_formula_units_Z 4
_cell_length_a 5.6150(10)
_cell_length_b 8.2560(10)
_cell_length_c 32.5390(10)
_cell_measurement_reflns_used 39658
_cell_measurement_temperature 89(2)
_cell_measurement_theta_max 29.1
_cell_measurement_theta_min 2.6
_cell_volume 1508.4(3)
_computing_cell_refinement 'HKL-2000 (Otwinowski & Minor, 1997)'
_computing_data_collection 'HKL-2000 (Otwinowski & Minor, 1997)'
_computing_data_reduction 'HKL-2000 (Otwinowski & Minor, 1997)'
_computing_molecular_graphics
;
HKL-3000SM (Minor <i>et al.</i>,  2006),
Mercury (Macrae <i>et al.</i>,  2006),
ORTEPIII (Burnett & Johnson, 1996) and ORTEP-3 (Farrugia, 1997)
;
_computing_publication_material 'HKL-3000SM (Minor <i>et al.</i>,  2006)'
_computing_structure_refinement 'SHELXL97 (Sheldrick, 2008), HKL-3000SM (Minor <i>et al.</i>,  2006)'
_computing_structure_solution 'SHELXS97 (Sheldrick, 2008), HKL-3000SM (Minor <i>et al.</i>,  2006)'
_diffrn_ambient_temperature 89(2)
_diffrn_detector_area_resol_mean 10
_diffrn_measured_fraction_theta_full 0.998
_diffrn_measured_fraction_theta_max 0.998
_diffrn_measurement_device 'four-circel diffractometer'
_diffrn_measurement_device_type 'Rigaku R-AXIS RAPID'
_diffrn_measurement_method '\w scans with \c offset'
_diffrn_radiation_monochromator graphite
_diffrn_radiation_source 'fine-focus sealed tube'
_diffrn_radiation_type 'Mo K\a'
_diffrn_radiation_wavelength 0.71074
_diffrn_reflns_av_R_equivalents 0.081
_diffrn_reflns_av_sigmaI/netI 0.0272
_diffrn_reflns_limit_h_max 7
_diffrn_reflns_limit_h_min -7
_diffrn_reflns_limit_k_max 11
_diffrn_reflns_limit_k_min -11
_diffrn_reflns_limit_l_max 44
_diffrn_reflns_limit_l_min -44
_diffrn_reflns_number 39658
_diffrn_reflns_reduction_process
;
 data merged using denzo and scalepack by evaluating a new profile for each
 reflection based on spots lying within a pre-specified radius
;
_diffrn_reflns_theta_full 29.1
_diffrn_reflns_theta_max 29.1
_diffrn_reflns_theta_min 2.6
_diffrn_standards_decay_% 0
_exptl_absorpt_coefficient_mu 2.880
_exptl_absorpt_correction_T_max 0.92
_exptl_absorpt_correction_T_min 0.90
_exptl_absorpt_correction_type multi-scan
_exptl_absorpt_process_details '(Otwinowski <i>et al.</i>,  2003)'
_exptl_crystal_colour colourless
_exptl_crystal_density_diffrn 1.643
_exptl_crystal_density_method 'not measured'
_exptl_crystal_description needle
_exptl_crystal_F_000 752
_exptl_crystal_size_max 0.50
_exptl_crystal_size_mid 0.03
_exptl_crystal_size_min 0.03
_refine_diff_density_max 0.667
_refine_diff_density_min -0.508
_refine_ls_abs_structure_details 'Flack (1983), 1686 Friedel pairs?'
_refine_ls_abs_structure_Flack -0.018(7)
_refine_ls_extinction_method none
_refine_ls_goodness_of_fit_ref 1.099
_refine_ls_hydrogen_treatment mixed
_refine_ls_matrix_type full
_refine_ls_number_parameters 230
_refine_ls_number_reflns 4061
_refine_ls_number_restraints 0
_refine_ls_restrained_S_all 1.099
_refine_ls_R_factor_all 0.0428
_refine_ls_R_factor_gt 0.0318
_refine_ls_shift/su_max 0.001
_refine_ls_shift/su_mean 0.000
_refine_ls_structure_factor_coef Fsqd
_refine_ls_weighting_details 'calc w = 1/[\s^2^(Fo^2^)+(0.0326P)^2^+0.8007P] where P=(Fo^2^+2Fc^2^)/3'
_refine_ls_weighting_scheme calc
_refine_ls_wR_factor_gt 0.0698
_refine_ls_wR_factor_ref 0.0738
_reflns_number_gt 3438
_reflns_number_total 4061
_reflns_observed_criterion >-3\s(I)
_reflns_threshold_expression >2\s(I)
_cod_data_source_file fl2215.cif
_cod_data_source_block I
_cod_database_code 2219578

loop_
_symmetry_equiv_pos_as_xyz
'x, y, z'
'-x+1/2, -y, z+1/2'
'-x, y+1/2, -z+1/2'
'x+1/2, -y+1/2, -z'

loop_
_atom_site_type_symbol
_atom_site_label
_atom_site_fract_x
_atom_site_fract_y
_atom_site_fract_z
_atom_site_U_iso_or_equiv
_atom_site_adp_type
_atom_site_calc_flag
_atom_site_refinement_flags
_atom_site_occupancy
Br Br1 0.32101(6) 0.56744(4) 1.059826(8) 0.03817(9) Uani d . 1
S S1 0.35196(13) 0.49266(9) 0.76858(2) 0.02854(14) Uani d . 1
N N2 0.2692(4) 0.4064(3) 0.84952(6) 0.0204(4) Uani d . 1
C C11 0.2064(4) 0.4764(3) 0.81524(7) 0.0196(5) Uani d . 1
C C7 0.0668(4) 0.4192(3) 0.87900(7) 0.0198(5) Uani d . 1
H H7 -0.0267 0.3190 0.8781 0.024 Uiso calc R 1
N N1 -0.0024(4) 0.5521(3) 0.81664(6) 0.0201(4) Uani d . 1
C C8 -0.0808(4) 0.5585(3) 0.85977(7) 0.0211(5) Uani d . 1
H H8A -0.2505 0.5387 0.8622 0.025 Uiso calc R 1
H H8B -0.0427 0.6620 0.8723 0.025 Uiso calc R 1
C C9 -0.0363(6) 0.6744(4) 0.78469(8) 0.0261(6) Uani d . 1
C C1 0.1407(4) 0.4519(3) 0.92285(7) 0.0208(5) Uani d . 1
C C2 0.3255(5) 0.5587(3) 0.93230(7) 0.0247(5) Uani d . 1
C C10 0.0970(6) 0.6059(4) 0.74766(9) 0.0329(7) Uani d . 1
C C3 0.3820(5) 0.5913(4) 0.97307(9) 0.0307(6) Uani d . 1
C C5 0.0649(5) 0.4154(4) 0.99535(9) 0.0313(6) Uani d . 1
C C6 0.0123(6) 0.3807(4) 0.95449(9) 0.0288(6) Uani d . 1
C C4 0.2489(5) 0.5198(3) 1.00383(8) 0.0272(6) Uani d . 1
O O3 0.8027(3) -0.0585(2) 0.84464(5) 0.0197(3) Uani d . 1
O O4 0.6388(3) 0.1887(2) 0.84329(6) 0.0238(4) Uani d . 1
C C1B 0.6295(4) 0.0378(3) 0.84479(7) 0.0172(5) Uani d . 1
C C2B 0.3822(4) -0.0442(3) 0.84594(7) 0.0186(5) Uani d . 1
O O1 0.2089(3) 0.0602(2) 0.84707(6) 0.0279(4) Uani d . 1
O O2 0.3598(3) -0.1898(2) 0.84549(7) 0.0320(5) Uani d . 1
H H2 0.405(6) 0.611(4) 0.9106(11) 0.040(10) Uiso d . 1
H H5 -0.032(7) 0.372(5) 1.0134(12) 0.051(11) Uiso d . 1
H H10B 0.158(8) 0.694(5) 0.7302(12) 0.058(11) Uiso d . 1
H H9A -0.201(7) 0.684(4) 0.7791(9) 0.027(8) Uiso d . 1
H H3 0.500(7) 0.655(4) 0.9791(10) 0.037(9) Uiso d . 1
H H9B 0.031(6) 0.780(4) 0.7948(9) 0.027(8) Uiso d . 1
H H10A 0.009(7) 0.530(5) 0.7315(12) 0.052(11) Uiso d . 1
H H6 -0.104(7) 0.305(5) 0.9487(10) 0.045(10) Uiso d . 1
H H1O 0.042(9) 0.012(5) 0.8512(14) 0.076(15) Uiso d . 1
H H1N 0.361(7) 0.327(4) 0.8501(11) 0.044(10) Uiso d . 1

loop_
_atom_site_aniso_label
_atom_site_aniso_U_11
_atom_site_aniso_U_22
_atom_site_aniso_U_33
_atom_site_aniso_U_12
_atom_site_aniso_U_13
_atom_site_aniso_U_23
Br1 0.0587(2) 0.03403(15) 0.02182(11) 0.00178(15) -0.00718(13) -0.00204(11)
S1 0.0306(3) 0.0314(3) 0.0237(3) 0.0028(3) 0.0062(3) -0.0047(2)
N2 0.0192(10) 0.0191(11) 0.0230(9) 0.0027(8) -0.0002(8) -0.0023(8)
C11 0.0207(11) 0.0133(12) 0.0248(11) -0.0011(9) -0.0004(9) -0.0053(8)
C7 0.0188(11) 0.0176(12) 0.0230(11) 0.0011(10) 0.0009(9) -0.0003(9)
N1 0.0192(9) 0.0205(11) 0.0206(9) 0.0028(9) -0.0001(7) -0.0001(8)
C8 0.0186(11) 0.0235(12) 0.0212(10) 0.0031(11) 0.0009(8) 0.0011(10)
C9 0.0315(16) 0.0259(14) 0.0209(12) 0.0032(12) -0.0035(11) 0.0018(10)
C1 0.0212(12) 0.0186(12) 0.0225(10) 0.0015(10) -0.0018(9) 0.0009(9)
C2 0.0248(12) 0.0240(12) 0.0254(11) -0.0056(12) 0.0014(10) -0.0017(9)
C10 0.0430(18) 0.0332(16) 0.0225(12) 0.0072(13) -0.0009(12) -0.0022(11)
C3 0.0328(16) 0.0310(16) 0.0282(13) -0.0079(12) -0.0028(11) -0.0046(11)
C5 0.0358(15) 0.0316(16) 0.0263(12) -0.0052(13) 0.0022(11) 0.0044(12)
C6 0.0315(15) 0.0262(14) 0.0285(13) -0.0081(12) -0.0030(11) 0.0025(11)
C4 0.0369(14) 0.0251(13) 0.0195(11) 0.0047(11) -0.0038(10) 0.0006(9)
O3 0.0130(7) 0.0178(7) 0.0285(8) 0.0007(7) 0.0008(6) -0.0009(7)
O4 0.0174(9) 0.0172(8) 0.0368(9) -0.0001(7) -0.0003(8) -0.0004(7)
C1B 0.0153(10) 0.0211(13) 0.0153(9) 0.0003(9) 0.0006(8) -0.0010(8)
C2B 0.0153(11) 0.0214(13) 0.0191(10) 0.0004(9) -0.0011(8) -0.0012(9)
O1 0.0113(8) 0.0192(8) 0.0532(11) 0.0004(7) 0.0000(7) -0.0015(9)
O2 0.0170(9) 0.0183(9) 0.0606(13) -0.0004(7) 0.0001(9) -0.0025(9)

loop_
_atom_type_symbol
_atom_type_description
_atom_type_scat_dispersion_real
_atom_type_scat_dispersion_imag
_atom_type_scat_source
Br Br -0.2901 2.4595 'International Tables Vol C Tables 4.2.6.8 and 6.1.1.4'
C C 0.0033 0.0016 'International Tables Vol C Tables 4.2.6.8 and 6.1.1.4'
N N 0.0061 0.0033 'International Tables Vol C Tables 4.2.6.8 and 6.1.1.4'
S S 0.1246 0.1234 'International Tables Vol C Tables 4.2.6.8 and 6.1.1.4'
O O 0.0106 0.0060 'International Tables Vol C Tables 4.2.6.8 and 6.1.1.4'
H H 0.0000 0.0000 'International Tables Vol C Tables 4.2.6.8 and 6.1.1.4'

loop_
_geom_angle_atom_site_label_1
_geom_angle_atom_site_label_2
_geom_angle_atom_site_label_3
_geom_angle
C11 S1 C10 89.80(13)
C11 N2 C7 108.2(2)
C11 N2 H1N 122(2)
C7 N2 H1N 121(3)
N2 C11 N1 114.6(2)
N2 C11 S1 131.1(2)
N1 C11 S1 114.23(18)
N2 C7 C1 114.3(2)
N2 C7 C8 101.55(19)
C1 C7 C8 113.3(2)
N2 C7 H7 109.1
C1 C7 H7 109.1
C8 C7 H7 109.1
C11 N1 C9 114.5(2)
C11 N1 C8 108.2(2)
C9 N1 C8 127.9(2)
N1 C8 C7 101.46(19)
N1 C8 H8A 111.5
C7 C8 H8A 111.5
N1 C8 H8B 111.5
C7 C8 H8B 111.5
H8A C8 H8B 109.3
N1 C9 C10 104.0(2)
N1 C9 H9A 108.6(19)
C10 C9 H9A 110.9(18)
N1 C9 H9B 108.4(17)
C10 C9 H9B 113.1(18)
H9A C9 H9B 111(3)
C6 C1 C2 119.3(2)
C6 C1 C7 118.9(2)
C2 C1 C7 121.7(2)
C3 C2 C1 120.2(2)
C3 C2 H2 121(2)
C1 C2 H2 118(2)
C9 C10 S1 106.10(19)
C9 C10 H10B 111(2)
S1 C10 H10B 109(3)
C9 C10 H10A 115(2)
S1 C10 H10A 106(2)
H10B C10 H10A 110(3)
C4 C3 C2 119.0(3)
C4 C3 H3 121(2)
C2 C3 H3 120(2)
C4 C5 C6 118.7(3)
C4 C5 H5 126(3)
C6 C5 H5 115(3)
C1 C6 C5 120.8(3)
C1 C6 H6 120(2)
C5 C6 H6 119(2)
C5 C4 C3 122.0(3)
C5 C4 Br1 118.7(2)
C3 C4 Br1 119.3(2)
O4 C1B O3 126.8(2)
O4 C1B C2B 118.5(2)
O3 C1B C2B 114.69(19)
O2 C2B O1 125.6(2)
O2 C2B C1B 121.9(2)
O1 C2B C1B 112.4(2)
C2B O1 H1O 115(3)

loop_
_geom_bond_atom_site_label_1
_geom_bond_atom_site_label_2
_geom_bond_distance
Br1 C4 1.908(3)
S1 C11 1.729(2)
S1 C10 1.840(3)
N2 C11 1.305(3)
N2 C7 1.491(3)
N2 H1N 0.83(4)
C11 N1 1.329(3)
C7 C1 1.510(3)
C7 C8 1.549(3)
C7 H7 0.9800
N1 C9 1.461(3)
N1 C8 1.472(3)
C8 H8A 0.9700
C8 H8B 0.9700
C9 C10 1.527(4)
C9 H9A 0.95(4)
C9 H9B 1.00(3)
C1 C6 1.387(4)
C1 C2 1.396(4)
C2 C3 1.390(3)
C2 H2 0.94(4)
C10 H10B 0.98(4)
C10 H10A 0.96(4)
C3 C4 1.382(4)
C3 H3 0.87(4)
C5 C4 1.373(4)
C5 C6 1.392(4)
C5 H5 0.88(4)
C6 H6 0.92(4)
O3 C1B 1.257(3)
O4 C1B 1.248(3)
C1B C2B 1.546(3)
C2B O2 1.208(3)
C2B O1 1.300(3)
O1 H1O 1.03(5)

loop_
_geom_hbond_atom_site_label_D
_geom_hbond_atom_site_label_H
_geom_hbond_atom_site_label_A
_geom_hbond_site_symmetry_A
_geom_hbond_distance_DH
_geom_hbond_distance_HA
_geom_hbond_distance_DA
_geom_hbond_angle_DHA
O1 H1O O3 1_455 1.03(5) 1.48(5) 2.483(2) 164(4)
N2 H1N O4 . 0.83(4) 1.95(4) 2.753(3) 163(4)
N2 H1N O1 . 0.83(4) 2.37(4) 2.879(3) 120(3)

loop_
_geom_torsion_atom_site_label_1
_geom_torsion_atom_site_label_2
_geom_torsion_atom_site_label_3
_geom_torsion_atom_site_label_4
_geom_torsion
C7 N2 C11 N1 6.2(3)
C7 N2 C11 S1 -175.80(19)
C10 S1 C11 N2 179.2(3)
C10 S1 C11 N1 -2.8(2)
C11 N2 C7 C1 -141.1(2)
C11 N2 C7 C8 -18.8(2)
N2 C11 N1 C9 159.8(2)
S1 C11 N1 C9 -18.5(3)
N2 C11 N1 C8 10.3(3)
S1 C11 N1 C8 -168.00(17)
C11 N1 C8 C7 -21.0(3)
C9 N1 C8 C7 -165.2(2)
N2 C7 C8 N1 23.0(2)
C1 C7 C8 N1 146.1(2)
C11 N1 C9 C10 33.8(3)
C8 N1 C9 C10 176.1(2)
N2 C7 C1 C6 -143.9(3)
C8 C7 C1 C6 100.4(3)
N2 C7 C1 C2 39.8(3)
C8 C7 C1 C2 -75.9(3)
C6 C1 C2 C3 0.9(4)
C7 C1 C2 C3 177.2(2)
N1 C9 C10 S1 -32.9(3)
C11 S1 C10 C9 21.4(2)
C1 C2 C3 C4 -1.6(4)
C2 C1 C6 C5 0.4(4)
C7 C1 C6 C5 -176.0(3)
C4 C5 C6 C1 -0.9(5)
C6 C5 C4 C3 0.2(4)
C6 C5 C4 Br1 180.0(2)
C2 C3 C4 C5 1.1(4)
C2 C3 C4 Br1 -178.7(2)
O4 C1B C2B O2 176.5(2)
O3 C1B C2B O2 -2.1(3)
O4 C1B C2B O1 -3.0(3)
O3 C1B C2B O1 178.4(2)

loop_
_cod_related_entry_id
_cod_related_entry_database
_cod_related_entry_code
1 ChemSpider 2006198
